data_7106673
loop_
_publ_author_name
'Hong-Yan Wang'
'Gang Si'
'Wei-Ning Cao'
'Wen-Guang Wang'
'Zhi-Jun Li'
'Feng Wang'
'Chen-Ho Tung'
'Li-Zhu Wu'

_publ_section_title
;
 A triad [FeFe] hydrogenase system for light-driven hydrogen evolution
;
_journal_name_full Chem.Commun.
_journal_page_first 8406
_journal_paper_doi 10.1039/c1cc12200b
_journal_volume 47
_journal_year 2011
_chemical_formula_moiety 'C21 H12 Fe2 N2 O6 S2'
_chemical_formula_sum 'C21 H12 Fe2 N2 O6 S2'
_chemical_formula_weight 564.15
_chemical_name_systematic
;
?
;
_space_group_IT_number 14
_symmetry_cell_setting monoclinic
_symmetry_space_group_name_Hall '-P 2yn'
_symmetry_space_group_name_H-M 'P 1 21/n 1'
_atom_sites_solution_hydrogens geom
_atom_sites_solution_primary direct
_atom_sites_solution_secondary difmap
_audit_creation_method SHELXL-97
_cell_angle_alpha 90.00
_cell_angle_beta 89.955(5)
_cell_angle_gamma 90.00
_cell_formula_units_Z 4
_cell_length_a 7.7168(11)
_cell_length_b 9.1543(15)
_cell_length_c 31.506(5)
_cell_measurement_reflns_used 4508
_cell_measurement_temperature 113(2)
_cell_measurement_theta_max 28.8
_cell_measurement_theta_min 1.9
_cell_volume 2225.6(6)
_computing_cell_refinement CrystalClear
_computing_data_collection CrystalClear
_computing_data_reduction CrystalClear
_computing_publication_material 'CrystalStructure 3.7.0'
_computing_structure_refinement 'SHELXL-97 (Sheldrick, 1997)'
_computing_structure_solution SHELXS97
_diffrn_ambient_temperature 113(2)
_diffrn_detector_area_resol_mean 7.31
_diffrn_measured_fraction_theta_full 0.993
_diffrn_measured_fraction_theta_max 0.993
_diffrn_measurement_device_type 'Rigaku Saturn'
_diffrn_measurement_method \w
_diffrn_radiation_monochromator confocal
_diffrn_radiation_source 'rotating anode'
_diffrn_radiation_type MoK\a
_diffrn_radiation_wavelength 0.71070
_diffrn_reflns_av_R_equivalents 0.0468
_diffrn_reflns_av_sigmaI/netI 0.0450
_diffrn_reflns_limit_h_max 10
_diffrn_reflns_limit_h_min -10
_diffrn_reflns_limit_k_max 11
_diffrn_reflns_limit_k_min -12
_diffrn_reflns_limit_l_max 41
_diffrn_reflns_limit_l_min -41
_diffrn_reflns_number 18517
_diffrn_reflns_theta_full 27.88
_diffrn_reflns_theta_max 27.88
_diffrn_reflns_theta_min 2.32
_exptl_absorpt_coefficient_mu 1.533
_exptl_absorpt_correction_T_max 0.9700
_exptl_absorpt_correction_T_min 0.9137
_exptl_absorpt_correction_type multi-scan
_exptl_absorpt_process_details 'Jacobson, R. (1998) Private communication'
_exptl_crystal_colour red
_exptl_crystal_density_diffrn 1.684
_exptl_crystal_density_method 'not measured'
_exptl_crystal_description block
_exptl_crystal_F_000 1136
_exptl_crystal_size_max 0.06
_exptl_crystal_size_mid 0.04
_exptl_crystal_size_min 0.02
_refine_diff_density_max 0.581
_refine_diff_density_min -0.425
_refine_diff_density_rms 0.078
_refine_ls_extinction_coef 0.0039(4)
_refine_ls_extinction_expression Fc^*^=kFc[1+0.001xFc^2^\l^3^/sin(2\q)]^-1/4^
_refine_ls_extinction_method SHELXL
_refine_ls_goodness_of_fit_ref 1.063
_refine_ls_hydrogen_treatment constr
_refine_ls_matrix_type full
_refine_ls_number_parameters 300
_refine_ls_number_reflns 5266
_refine_ls_number_restraints 0
_refine_ls_restrained_S_all 1.063
_refine_ls_R_factor_all 0.0446
_refine_ls_R_factor_gt 0.0354
_refine_ls_shift/su_max 0.000
_refine_ls_shift/su_mean 0.000
_refine_ls_structure_factor_coef Fsqd
_refine_ls_weighting_details 'calc w=1/[\s^2^(Fo^2^)+(0.0369P)^2^+0.7653P] where P=(Fo^2^+2Fc^2^)/3'
_refine_ls_weighting_scheme calc
_refine_ls_wR_factor_gt 0.0802
_refine_ls_wR_factor_ref 0.0848
_reflns_number_gt 4380
_reflns_number_total 5266
_reflns_threshold_expression >2sigma(I)
_cod_data_source_file c1cc12200b.txt
_cod_data_source_block shelxl
_cod_original_cell_volume 2225.7(6)
_cod_database_code 7106673

loop_
_symmetry_equiv_pos_as_xyz
'x, y, z'
'-x+1/2, y+1/2, -z+1/2'
'-x, -y, -z'
'x-1/2, -y-1/2, z-1/2'

loop_
_atom_site_label
_atom_site_type_symbol
_atom_site_fract_x
_atom_site_fract_y
_atom_site_fract_z
_atom_site_U_iso_or_equiv
_atom_site_adp_type
_atom_site_occupancy
_atom_site_symmetry_multiplicity
_atom_site_calc_flag
_atom_site_refinement_flags
_atom_site_disorder_assembly
_atom_site_disorder_group
Fe1 Fe 0.48750(4) 0.21910(3) 0.078805(10) 0.01573(9) Uani 1 1 d . . .
Fe2 Fe 0.19610(4) 0.26516(4) 0.046731(10) 0.01730(10) Uani 1 1 d . . .
S1 S 0.23851(7) 0.23291(6) 0.116847(17) 0.01661(13) Uani 1 1 d . . .
S2 S 0.40518(7) 0.43723(6) 0.052307(17) 0.01787(13) Uani 1 1 d . . .
O1 O 0.8052(2) 0.28286(19) 0.12669(5) 0.0255(4) Uani 1 1 d . . .
O2 O 0.4811(3) -0.0896(2) 0.10259(7) 0.0431(5) Uani 1 1 d . . .
O3 O 0.6635(3) 0.1598(2) -0.00171(6) 0.0416(5) Uani 1 1 d . . .
O4 O -0.1107(2) 0.4540(2) 0.04240(6) 0.0390(5) Uani 1 1 d . . .
O5 O 0.0189(3) -0.0187(2) 0.04967(6) 0.0382(5) Uani 1 1 d . . .
O6 O 0.2756(2) 0.2439(2) -0.04439(5) 0.0334(4) Uani 1 1 d . . .
N1 N 0.3495(2) 0.5122(2) 0.13786(6) 0.0192(4) Uani 1 1 d . . .
N2 N 1.4174(3) 0.3604(3) 0.33834(8) 0.0351(6) Uani 1 1 d . . .
C1 C 0.6773(3) 0.2629(2) 0.10968(7) 0.0185(5) Uani 1 1 d . . .
C2 C 0.4837(3) 0.0302(3) 0.09239(8) 0.0261(5) Uani 1 1 d . . .
C3 C 0.5963(3) 0.1841(3) 0.02969(8) 0.0260(5) Uani 1 1 d . . .
C4 C 0.0076(3) 0.3795(3) 0.04402(8) 0.0257(5) Uani 1 1 d . . .
C5 C 0.0889(3) 0.0903(3) 0.04773(7) 0.0264(5) Uani 1 1 d . . .
C6 C 0.2436(3) 0.2528(3) -0.00928(8) 0.0241(5) Uani 1 1 d . . .
C7 C 0.2092(3) 0.4118(3) 0.14339(7) 0.0214(5) Uani 1 1 d . . .
H7A H 0.1020 0.4576 0.1324 0.026 Uiso 1 1 calc R . .
H7B H 0.1925 0.3948 0.1742 0.026 Uiso 1 1 calc R . .
C8 C 0.3579(3) 0.5694(3) 0.09546(7) 0.0218(5) Uani 1 1 d . . .
H8A H 0.4480 0.6463 0.0948 0.026 Uiso 1 1 calc R . .
H8B H 0.2456 0.6170 0.0891 0.026 Uiso 1 1 calc R . .
C9 C 0.4981(3) 0.4985(3) 0.16306(7) 0.0181(5) Uani 1 1 d . . .
C10 C 0.5132(3) 0.3901(2) 0.19434(7) 0.0187(5) Uani 1 1 d . . .
H10 H 0.4226 0.3208 0.1977 0.022 Uiso 1 1 calc R . .
C11 C 0.6567(3) 0.3820(3) 0.22022(7) 0.0213(5) Uani 1 1 d . . .
H11 H 0.6624 0.3084 0.2414 0.026 Uiso 1 1 calc R . .
C12 C 0.7942(3) 0.4805(3) 0.21582(7) 0.0220(5) Uani 1 1 d . . .
C13 C 0.7798(3) 0.5881(3) 0.18437(8) 0.0241(5) Uani 1 1 d . . .
H13 H 0.8717 0.6560 0.1806 0.029 Uiso 1 1 calc R . .
C14 C 0.6362(3) 0.5976(3) 0.15883(8) 0.0230(5) Uani 1 1 d . . .
H14 H 0.6301 0.6723 0.1380 0.028 Uiso 1 1 calc R . .
C15 C 0.9455(3) 0.4745(3) 0.24203(7) 0.0235(5) Uani 1 1 d . . .
C16 C 1.0757(3) 0.4742(3) 0.26259(7) 0.0226(5) Uani 1 1 d . . .
C17 C 1.2712(3) 0.3672(3) 0.31591(8) 0.0272(6) Uani 1 1 d . . .
H17 H 1.1865 0.2936 0.3205 0.033 Uiso 1 1 calc R . .
C18 C 1.2350(3) 0.4756(3) 0.28626(7) 0.0218(5) Uani 1 1 d . . .
C19 C 1.3611(3) 0.5831(3) 0.27942(8) 0.0277(6) Uani 1 1 d . . .
H19 H 1.3429 0.6586 0.2592 0.033 Uiso 1 1 calc R . .
C20 C 1.5124(3) 0.5768(3) 0.30270(9) 0.0322(6) Uani 1 1 d . . .
H20 H 1.5999 0.6486 0.2989 0.039 Uiso 1 1 calc R . .
C21 C 1.5346(4) 0.4661(3) 0.33123(9) 0.0369(7) Uani 1 1 d . . .
H21 H 1.6394 0.4637 0.3470 0.044 Uiso 1 1 calc R . .

loop_
_atom_site_aniso_label
_atom_site_aniso_U_11
_atom_site_aniso_U_22
_atom_site_aniso_U_33
_atom_site_aniso_U_23
_atom_site_aniso_U_13
_atom_site_aniso_U_12
Fe1 0.01542(17) 0.01499(18) 0.01679(16) -0.00120(12) 0.00172(12) 0.00032(12)
Fe2 0.01587(17) 0.02018(19) 0.01586(16) 0.00045(12) -0.00020(12) -0.00317(13)
S1 0.0154(3) 0.0181(3) 0.0163(3) 0.0005(2) 0.0020(2) -0.0030(2)
S2 0.0188(3) 0.0175(3) 0.0173(3) 0.0026(2) 0.0010(2) -0.0023(2)
O1 0.0179(9) 0.0341(11) 0.0245(9) -0.0015(7) -0.0005(7) 0.0041(7)
O2 0.0580(14) 0.0176(10) 0.0538(13) 0.0019(9) 0.0121(11) 0.0055(9)
O3 0.0382(11) 0.0612(15) 0.0253(10) -0.0111(9) 0.0081(8) 0.0115(10)
O4 0.0232(10) 0.0484(13) 0.0453(12) 0.0213(10) 0.0069(8) 0.0101(9)
O5 0.0472(12) 0.0343(11) 0.0332(11) -0.0006(9) -0.0040(9) -0.0218(10)
O6 0.0360(11) 0.0434(12) 0.0207(9) -0.0033(8) 0.0027(8) -0.0087(9)
N1 0.0203(10) 0.0163(10) 0.0208(9) -0.0037(8) -0.0003(8) 0.0002(8)
N2 0.0363(13) 0.0288(13) 0.0402(13) -0.0097(10) -0.0148(10) 0.0112(11)
C1 0.0188(11) 0.0176(12) 0.0189(11) -0.0009(9) 0.0054(9) 0.0030(9)
C2 0.0262(13) 0.0216(14) 0.0305(13) -0.0037(10) 0.0046(10) 0.0024(10)
C3 0.0220(12) 0.0286(14) 0.0274(13) -0.0030(11) -0.0011(10) 0.0037(10)
C4 0.0227(13) 0.0332(15) 0.0213(12) 0.0072(10) 0.0023(10) -0.0073(11)
C5 0.0271(13) 0.0334(15) 0.0186(12) -0.0014(10) -0.0018(10) -0.0054(11)
C6 0.0222(12) 0.0268(14) 0.0232(12) -0.0015(10) -0.0016(9) -0.0048(10)
C7 0.0179(11) 0.0255(13) 0.0209(11) -0.0065(10) 0.0028(9) 0.0017(10)
C8 0.0265(13) 0.0147(12) 0.0241(12) -0.0004(9) -0.0030(9) 0.0019(10)
C9 0.0200(11) 0.0162(12) 0.0179(10) -0.0057(9) 0.0015(8) 0.0028(9)
C10 0.0211(12) 0.0165(12) 0.0183(11) -0.0020(9) 0.0048(9) -0.0025(9)
C11 0.0260(12) 0.0223(13) 0.0156(11) -0.0015(9) 0.0019(9) 0.0001(10)
C12 0.0219(12) 0.0235(13) 0.0206(11) -0.0060(9) -0.0022(9) 0.0025(10)
C13 0.0250(13) 0.0180(12) 0.0293(13) -0.0024(10) -0.0012(10) -0.0044(10)
C14 0.0280(13) 0.0135(12) 0.0275(12) 0.0022(9) -0.0025(10) -0.0007(10)
C15 0.0259(13) 0.0224(13) 0.0223(11) -0.0046(10) 0.0013(10) -0.0012(10)
C16 0.0257(13) 0.0206(13) 0.0216(11) -0.0035(9) 0.0014(10) -0.0004(10)
C17 0.0267(13) 0.0232(14) 0.0318(14) -0.0047(10) -0.0024(10) 0.0004(11)
C18 0.0206(12) 0.0245(13) 0.0204(11) -0.0085(9) 0.0029(9) 0.0022(10)
C19 0.0321(14) 0.0279(14) 0.0231(12) -0.0093(10) 0.0070(10) -0.0055(11)
C20 0.0212(13) 0.0399(17) 0.0354(15) -0.0203(12) 0.0062(11) -0.0079(12)
C21 0.0221(14) 0.0419(18) 0.0469(17) -0.0256(14) -0.0105(12) 0.0092(12)

loop_
_atom_type_symbol
_atom_type_description
_atom_type_scat_dispersion_real
_atom_type_scat_dispersion_imag
_atom_type_scat_source
C C 0.0033 0.0016 'International Tables Vol C Tables 4.2.6.8 and 6.1.1.4'
H H 0.0000 0.0000 'International Tables Vol C Tables 4.2.6.8 and 6.1.1.4'
N N 0.0061 0.0033 'International Tables Vol C Tables 4.2.6.8 and 6.1.1.4'
O O 0.0106 0.0060 'International Tables Vol C Tables 4.2.6.8 and 6.1.1.4'
S S 0.1246 0.1234 'International Tables Vol C Tables 4.2.6.8 and 6.1.1.4'
Fe Fe 0.3463 0.8444 'International Tables Vol C Tables 4.2.6.8 and 6.1.1.4'

loop_
_geom_angle_atom_site_label_1
_geom_angle_atom_site_label_2
_geom_angle_atom_site_label_3
_geom_angle
_geom_angle_site_symmetry_1
_geom_angle_site_symmetry_3
_geom_angle_publ_flag
C2 Fe1 C3 92.37(12) . . ?
C2 Fe1 C1 95.69(11) . . ?
C3 Fe1 C1 97.22(11) . . ?
C2 Fe1 S2 160.65(9) . . ?
C3 Fe1 S2 88.31(9) . . ?
C1 Fe1 S2 103.41(7) . . ?
C2 Fe1 S1 85.04(8) . . ?
C3 Fe1 S1 149.79(8) . . ?
C1 Fe1 S1 112.99(7) . . ?
S2 Fe1 S1 84.69(2) . . ?
C2 Fe1 Fe2 104.25(8) . . ?
C3 Fe1 Fe2 95.86(8) . . ?
C1 Fe1 Fe2 155.61(7) . . ?
S2 Fe1 Fe2 56.488(18) . . ?
S1 Fe1 Fe2 56.12(2) . . ?
C4 Fe2 C5 98.45(12) . . ?
C4 Fe2 C6 98.84(11) . . ?
C5 Fe2 C6 93.12(11) . . ?
C4 Fe2 S1 103.98(8) . . ?
C5 Fe2 S1 86.18(8) . . ?
C6 Fe2 S1 157.02(8) . . ?
C4 Fe2 S2 100.13(8) . . ?
C5 Fe2 S2 160.85(9) . . ?
C6 Fe2 S2 88.58(8) . . ?
S1 Fe2 S2 84.89(2) . . ?
C4 Fe2 Fe1 147.85(8) . . ?
C5 Fe2 Fe1 104.82(8) . . ?
C6 Fe2 Fe1 101.68(8) . . ?
S1 Fe2 Fe1 56.670(17) . . ?
S2 Fe2 Fe1 56.260(19) . . ?
C7 S1 Fe2 108.00(8) . . ?
C7 S1 Fe1 113.02(7) . . ?
Fe2 S1 Fe1 67.21(2) . . ?
C8 S2 Fe1 111.17(8) . . ?
C8 S2 Fe2 111.77(8) . . ?
Fe1 S2 Fe2 67.25(2) . . ?
C9 N1 C7 119.59(19) . . ?
C9 N1 C8 121.57(19) . . ?
C7 N1 C8 112.38(19) . . ?
C17 N2 C21 116.6(2) . . ?
O1 C1 Fe1 173.8(2) . . ?
O2 C2 Fe1 177.6(2) . . ?
O3 C3 Fe1 178.8(3) . . ?
O4 C4 Fe2 178.9(3) . . ?
O5 C5 Fe2 177.6(2) . . ?
O6 C6 Fe2 179.0(2) . . ?
N1 C7 S1 114.88(15) . . ?
N1 C7 H7A 108.5 . . ?
S1 C7 H7A 108.5 . . ?
N1 C7 H7B 108.5 . . ?
S1 C7 H7B 108.5 . . ?
H7A C7 H7B 107.5 . . ?
N1 C8 S2 116.90(16) . . ?
N1 C8 H8A 108.1 . . ?
S2 C8 H8A 108.1 . . ?
N1 C8 H8B 108.1 . . ?
S2 C8 H8B 108.1 . . ?
H8A C8 H8B 107.3 . . ?
N1 C9 C10 122.0(2) . . ?
N1 C9 C14 120.7(2) . . ?
C10 C9 C14 117.3(2) . . ?
C11 C10 C9 121.4(2) . . ?
C11 C10 H10 119.3 . . ?
C9 C10 H10 119.3 . . ?
C10 C11 C12 121.1(2) . . ?
C10 C11 H11 119.4 . . ?
C12 C11 H11 119.4 . . ?
C11 C12 C13 117.5(2) . . ?
C11 C12 C15 122.5(2) . . ?
C13 C12 C15 120.0(2) . . ?
C14 C13 C12 121.6(2) . . ?
C14 C13 H13 119.2 . . ?
C12 C13 H13 119.2 . . ?
C13 C14 C9 121.1(2) . . ?
C13 C14 H14 119.5 . . ?
C9 C14 H14 119.5 . . ?
C16 C15 C12 176.8(3) . . ?
C15 C16 C18 178.3(3) . . ?
N2 C17 C18 124.0(2) . . ?
N2 C17 H17 118.0 . . ?
C18 C17 H17 118.0 . . ?
C17 C18 C19 117.7(2) . . ?
C17 C18 C16 120.9(2) . . ?
C19 C18 C16 121.4(2) . . ?
C20 C19 C18 118.5(3) . . ?
C20 C19 H19 120.8 . . ?
C18 C19 H19 120.8 . . ?
C21 C20 C19 119.2(3) . . ?
C21 C20 H20 120.4 . . ?
C19 C20 H20 120.4 . . ?
N2 C21 C20 124.0(3) . . ?
N2 C21 H21 118.0 . . ?
C20 C21 H21 118.0 . . ?

loop_
_geom_bond_atom_site_label_1
_geom_bond_atom_site_label_2
_geom_bond_distance
_geom_bond_site_symmetry_2
_geom_bond_publ_flag
Fe1 C2 1.781(3) . ?
Fe1 C3 1.789(2) . ?
Fe1 C1 1.804(2) . ?
Fe1 S2 2.2559(7) . ?
Fe1 S1 2.2673(6) . ?
Fe1 Fe2 2.5018(5) . ?
Fe2 C4 1.794(3) . ?
Fe2 C5 1.802(3) . ?
Fe2 C6 1.806(2) . ?
Fe2 S1 2.2529(7) . ?
Fe2 S2 2.2618(7) . ?
S1 C7 1.853(2) . ?
S2 C8 1.856(2) . ?
O1 C1 1.139(3) . ?
O2 C2 1.143(3) . ?
O3 C3 1.139(3) . ?
O4 C4 1.141(3) . ?
O5 C5 1.136(3) . ?
O6 C6 1.136(3) . ?
N1 C9 1.400(3) . ?
N1 C7 1.430(3) . ?
N1 C8 1.436(3) . ?
N2 C17 1.333(3) . ?
N2 C21 1.344(4) . ?
C7 H7A 0.9900 . ?
C7 H7B 0.9900 . ?
C8 H8A 0.9900 . ?
C8 H8B 0.9900 . ?
C9 C10 1.404(3) . ?
C9 C14 1.406(3) . ?
C10 C11 1.378(3) . ?
C10 H10 0.9500 . ?
C11 C12 1.399(3) . ?
C11 H11 0.9500 . ?
C12 C13 1.401(3) . ?
C12 C15 1.431(3) . ?
C13 C14 1.373(3) . ?
C13 H13 0.9500 . ?
C14 H14 0.9500 . ?
C15 C16 1.196(3) . ?
C16 C18 1.438(3) . ?
C17 C18 1.391(4) . ?
C17 H17 0.9500 . ?
C18 C19 1.400(3) . ?
C19 C20 1.380(4) . ?
C19 H19 0.9500 . ?
C20 C21 1.366(4) . ?
C20 H20 0.9500 . ?
C21 H21 0.9500 . ?

loop_
_geom_torsion_atom_site_label_1
_geom_torsion_atom_site_label_2
_geom_torsion_atom_site_label_3
_geom_torsion_atom_site_label_4
_geom_torsion
_geom_torsion_site_symmetry_1
_geom_torsion_site_symmetry_2
_geom_torsion_site_symmetry_3
_geom_torsion_site_symmetry_4
_geom_torsion_publ_flag
C2 Fe1 Fe2 C4 133.67(16) . . . . ?
C3 Fe1 Fe2 C4 -132.38(16) . . . . ?
C1 Fe1 Fe2 C4 -10.2(2) . . . . ?
S2 Fe1 Fe2 C4 -48.31(14) . . . . ?
S1 Fe1 Fe2 C4 59.81(14) . . . . ?
C2 Fe1 Fe2 C5 -1.28(11) . . . . ?
C3 Fe1 Fe2 C5 92.67(12) . . . . ?
C1 Fe1 Fe2 C5 -145.17(19) . . . . ?
S2 Fe1 Fe2 C5 176.74(8) . . . . ?
S1 Fe1 Fe2 C5 -75.14(8) . . . . ?
C2 Fe1 Fe2 C6 -97.73(11) . . . . ?
C3 Fe1 Fe2 C6 -3.77(12) . . . . ?
C1 Fe1 Fe2 C6 118.39(19) . . . . ?
S2 Fe1 Fe2 C6 80.29(8) . . . . ?
S1 Fe1 Fe2 C6 -171.59(8) . . . . ?
C2 Fe1 Fe2 S1 73.86(8) . . . . ?
C3 Fe1 Fe2 S1 167.81(9) . . . . ?
C1 Fe1 Fe2 S1 -70.03(17) . . . . ?
S2 Fe1 Fe2 S1 -108.12(3) . . . . ?
C2 Fe1 Fe2 S2 -178.02(8) . . . . ?
C3 Fe1 Fe2 S2 -84.07(9) . . . . ?
C1 Fe1 Fe2 S2 38.09(17) . . . . ?
S1 Fe1 Fe2 S2 108.12(3) . . . . ?
C4 Fe2 S1 C7 -43.68(11) . . . . ?
C5 Fe2 S1 C7 -141.44(11) . . . . ?
C6 Fe2 S1 C7 129.6(2) . . . . ?
S2 Fe2 S1 C7 55.51(8) . . . . ?
Fe1 Fe2 S1 C7 108.03(8) . . . . ?
C4 Fe2 S1 Fe1 -151.70(8) . . . . ?
C5 Fe2 S1 Fe1 110.53(8) . . . . ?
C6 Fe2 S1 Fe1 21.5(2) . . . . ?
S2 Fe2 S1 Fe1 -52.51(2) . . . . ?
C2 Fe1 S1 C7 148.45(12) . . . . ?
C3 Fe1 S1 C7 -125.36(19) . . . . ?
C1 Fe1 S1 C7 54.36(12) . . . . ?
S2 Fe1 S1 C7 -47.96(9) . . . . ?
Fe2 Fe1 S1 C7 -100.70(9) . . . . ?
C2 Fe1 S1 Fe2 -110.85(9) . . . . ?
C3 Fe1 S1 Fe2 -24.66(17) . . . . ?
C1 Fe1 S1 Fe2 155.06(8) . . . . ?
S2 Fe1 S1 Fe2 52.73(2) . . . . ?
C2 Fe1 S2 C8 111.4(3) . . . . ?
C3 Fe1 S2 C8 -156.24(12) . . . . ?
C1 Fe1 S2 C8 -59.22(11) . . . . ?
S1 Fe1 S2 C8 53.18(9) . . . . ?
Fe2 Fe1 S2 C8 105.60(9) . . . . ?
C2 Fe1 S2 Fe2 5.8(2) . . . . ?
C3 Fe1 S2 Fe2 98.16(8) . . . . ?
C1 Fe1 S2 Fe2 -164.82(7) . . . . ?
S1 Fe1 S2 Fe2 -52.41(2) . . . . ?
C4 Fe2 S2 C8 51.46(11) . . . . ?
C5 Fe2 S2 C8 -114.4(2) . . . . ?
C6 Fe2 S2 C8 150.19(12) . . . . ?
S1 Fe2 S2 C8 -51.86(8) . . . . ?
Fe1 Fe2 S2 C8 -104.73(8) . . . . ?
C4 Fe2 S2 Fe1 156.19(8) . . . . ?
C5 Fe2 S2 Fe1 -9.7(2) . . . . ?
C6 Fe2 S2 Fe1 -105.08(8) . . . . ?
S1 Fe2 S2 Fe1 52.868(19) . . . . ?
C2 Fe1 C1 O1 67(2) . . . . ?
C3 Fe1 C1 O1 -26(2) . . . . ?
S2 Fe1 C1 O1 -116(2) . . . . ?
S1 Fe1 C1 O1 153.9(19) . . . . ?
Fe2 Fe1 C1 O1 -148.1(19) . . . . ?
C3 Fe1 C2 O2 155(6) . . . . ?
C1 Fe1 C2 O2 57(6) . . . . ?
S2 Fe1 C2 O2 -114(5) . . . . ?
S1 Fe1 C2 O2 -56(6) . . . . ?
Fe2 Fe1 C2 O2 -109(6) . . . . ?
C2 Fe1 C3 O3 46(12) . . . . ?
C1 Fe1 C3 O3 142(12) . . . . ?
S2 Fe1 C3 O3 -115(12) . . . . ?
S1 Fe1 C3 O3 -38(12) . . . . ?
Fe2 Fe1 C3 O3 -59(12) . . . . ?
C5 Fe2 C4 O4 170(100) . . . . ?
C6 Fe2 C4 O4 -96(12) . . . . ?
S1 Fe2 C4 O4 82(12) . . . . ?
S2 Fe2 C4 O4 -6(12) . . . . ?
Fe1 Fe2 C4 O4 34(12) . . . . ?
C4 Fe2 C5 O5 -65(6) . . . . ?
C6 Fe2 C5 O5 -164(6) . . . . ?
S1 Fe2 C5 O5 39(6) . . . . ?
S2 Fe2 C5 O5 101(6) . . . . ?
Fe1 Fe2 C5 O5 93(6) . . . . ?
C4 Fe2 C6 O6 177(100) . . . . ?
C5 Fe2 C6 O6 -84(13) . . . . ?
S1 Fe2 C6 O6 4(13) . . . . ?
S2 Fe2 C6 O6 77(13) . . . . ?
Fe1 Fe2 C6 O6 22(13) . . . . ?
C9 N1 C7 S1 -80.5(2) . . . . ?
C8 N1 C7 S1 71.7(2) . . . . ?
Fe2 S1 C7 N1 -75.03(18) . . . . ?
Fe1 S1 C7 N1 -2.8(2) . . . . ?
C9 N1 C8 S2 87.0(2) . . . . ?
C7 N1 C8 S2 -64.6(2) . . . . ?
Fe1 S2 C8 N1 -10.4(2) . . . . ?
Fe2 S2 C8 N1 62.62(19) . . . . ?
C7 N1 C9 C10 -1.0(3) . . . . ?
C8 N1 C9 C10 -150.6(2) . . . . ?
C7 N1 C9 C14 -178.7(2) . . . . ?
C8 N1 C9 C14 31.7(3) . . . . ?
N1 C9 C10 C11 -177.0(2) . . . . ?
C14 C9 C10 C11 0.8(3) . . . . ?
C9 C10 C11 C12 -1.0(3) . . . . ?
C10 C11 C12 C13 0.4(3) . . . . ?
C10 C11 C12 C15 -179.6(2) . . . . ?
C11 C12 C13 C14 0.3(3) . . . . ?
C15 C12 C13 C14 -179.6(2) . . . . ?
C12 C13 C14 C9 -0.5(4) . . . . ?
N1 C9 C14 C13 177.8(2) . . . . ?
C10 C9 C14 C13 0.0(3) . . . . ?
C11 C12 C15 C16 168(5) . . . . ?
C13 C12 C15 C16 -12(5) . . . . ?
C12 C15 C16 C18 -17(13) . . . . ?
C21 N2 C17 C18 0.1(4) . . . . ?
N2 C17 C18 C19 0.6(4) . . . . ?
N2 C17 C18 C16 178.7(2) . . . . ?
C15 C16 C18 C17 -146(9) . . . . ?
C15 C16 C18 C19 32(9) . . . . ?
C17 C18 C19 C20 -0.8(3) . . . . ?
C16 C18 C19 C20 -178.9(2) . . . . ?
C18 C19 C20 C21 0.5(4) . . . . ?
C17 N2 C21 C20 -0.5(4) . . . . ?
C19 C20 C21 N2 0.2(4) . . . . ?
